data_7235362
loop_
_publ_author_name
'Kyprianidou, Eleni J.'
'Lazarides, Theodore'
'Kaziannis, Spyridon'
'Kosmidis, Constantine'
'Itskos, Grigorios'
'Manos, Manolis J.'
'Tasiopoulos, Anastasios J.'

_publ_section_title
;
 Single crystal coordinating solvent exchange as a general method for the
 enhancement of the photoluminescence properties of lanthanide MOFs
;
_journal_issue 15
_journal_name_full 'Journal of Materials Chemistry A'
_journal_page_first 5258
_journal_paper_doi 10.1039/c3ta14489e
_journal_volume 2
_journal_year 2014
_chemical_formula_moiety 'C32 H10 Eu2 N7 O14'
_chemical_formula_sum 'C32 H10 Eu2 N7 O14'
_chemical_formula_weight 1020.39
_space_group_IT_number 2
_space_group_name_Hall '-P 1'
_space_group_name_H-M_alt 'P -1'
_symmetry_cell_setting triclinic
_symmetry_space_group_name_H-M 'P -1'
_atom_sites_solution_hydrogens geom
_atom_sites_solution_primary direct
_atom_sites_solution_secondary difmap
_audit_creation_method SHELXL-97
_cell_angle_alpha 95.510(7)
_cell_angle_beta 109.490(9)
_cell_angle_gamma 104.801(7)
_cell_formula_units_Z 1
_cell_length_a 10.3980(9)
_cell_length_b 11.2742(8)
_cell_length_c 11.4677(12)
_cell_measurement_reflns_used 3335
_cell_measurement_temperature 100(2)
_cell_measurement_theta_max 29.3472
_cell_measurement_theta_min 3.3065
_cell_volume 1200.8(2)
_computing_cell_refinement 'CrysAlis RED'
_computing_data_collection 'CrysAlis CCD'
_computing_data_reduction 'CrysAlis RED'
_computing_molecular_graphics
;
 DIAMOND (Brandenburg, 2006)
 MERCURY (Bruno et al. 2002)
;
_computing_publication_material 'WINGX (Farrugia, 1999)'
_computing_structure_refinement 'SHELXL-97 (Sheldrick, 1997)'
_computing_structure_solution 'SHELXL-97 (Sheldrick, 1997)'
_diffrn_ambient_temperature 100(2)
_diffrn_detector_area_resol_mean 10.4223
_diffrn_measured_fraction_theta_full 0.997
_diffrn_measured_fraction_theta_max 0.997
_diffrn_measurement_device_type 'SuperNova, Dual, Cu at zero, Atlas'
_diffrn_measurement_method '\w scans'
_diffrn_radiation_monochromator mirror
_diffrn_radiation_source 'SuperNova (Mo) X-ray Source'
_diffrn_radiation_type MoK\a
_diffrn_radiation_wavelength 0.71073
_diffrn_reflns_av_R_equivalents 0.0376
_diffrn_reflns_av_sigmaI/netI 0.0552
_diffrn_reflns_limit_h_max 12
_diffrn_reflns_limit_h_min -10
_diffrn_reflns_limit_k_max 13
_diffrn_reflns_limit_k_min -12
_diffrn_reflns_limit_l_max 13
_diffrn_reflns_limit_l_min -13
_diffrn_reflns_number 7742
_diffrn_reflns_theta_full 25.00
_diffrn_reflns_theta_max 25.00
_diffrn_reflns_theta_min 3.31
_exptl_absorpt_coefficient_mu 2.645
_exptl_absorpt_correction_T_max 1.00000
_exptl_absorpt_correction_T_min 0.53368
_exptl_absorpt_correction_type multi-scan
_exptl_absorpt_process_details 'Empirical absorption correction (CrysAlis RED, Oxford Diffraction)'
_exptl_crystal_colour colorless
_exptl_crystal_density_diffrn 1.411
_exptl_crystal_density_method 'not measured'
_exptl_crystal_description polyhedral
_exptl_crystal_F_000 489
_exptl_crystal_size_max 0.15
_exptl_crystal_size_mid 0.10
_exptl_crystal_size_min 0.09
_refine_diff_density_max 1.534
_refine_diff_density_min -1.622
_refine_diff_density_rms 0.151
_refine_ls_extinction_method none
_refine_ls_goodness_of_fit_ref 1.051
_refine_ls_hydrogen_treatment constr
_refine_ls_matrix_type full
_refine_ls_number_parameters 262
_refine_ls_number_reflns 4219
_refine_ls_number_restraints 65
_refine_ls_restrained_S_all 1.047
_refine_ls_R_factor_all 0.0592
_refine_ls_R_factor_gt 0.0525
_refine_ls_shift/su_max 0.001
_refine_ls_shift/su_mean 0.000
_refine_ls_structure_factor_coef Fsqd
_refine_ls_weighting_details 'calc w=1/[\s^2^(Fo^2^)+(0.0966P)^2^+0.0000P] where P=(Fo^2^+2Fc^2^)/3'
_refine_ls_weighting_scheme calc
_refine_ls_wR_factor_gt 0.1423
_refine_ls_wR_factor_ref 0.1481
_reflns_number_gt 3658
_reflns_number_total 4219
_reflns_threshold_expression >2sigma(I)
_cod_data_source_file c3ta14489e2.cif
_cod_data_source_block EuN-BDC-Ima
_cod_depositor_comments
;
The following automatic conversions were performed:

data item '_symmetry_cell_setting' value 'Triclinic' was changed to
'triclinic' in accordance with the
/home/saulius/struct/COD-crude-data/automatic-downloads/DataCite-retrospective/RSC/depositions/lib/dictionaries/cif_core.dic
dictionary named 'cif_core.dic' version 2.4.2 last updated on
2011-04-26.

Automatic conversion script
Id: cif_fix_values 6909 2019-04-08 15:41:33Z antanas 
;
_cod_database_code 7235362

loop_
_symmetry_equiv_pos_as_xyz
'x, y, z'
'-x, -y, -z'

loop_
_atom_site_label
_atom_site_type_symbol
_atom_site_fract_x
_atom_site_fract_y
_atom_site_fract_z
_atom_site_U_iso_or_equiv
_atom_site_adp_type
_atom_site_occupancy
_atom_site_symmetry_multiplicity
_atom_site_calc_flag
_atom_site_refinement_flags
Eu01 Eu 0.89639(3) 0.46125(3) 0.81438(3) 0.04564(17) Uani 1 1 d .
O1 O 0.8044(7) 0.2908(5) 0.6278(5) 0.0744(16) Uani 1 1 d .
O2 O 0.6626(6) 0.2978(6) 0.7309(6) 0.0815(18) Uani 1 1 d .
O3 O 1.1244(6) 0.4610(6) 0.8021(5) 0.0662(15) Uani 1 1 d .
O4 O 1.1538(5) 0.5202(5) 0.9999(5) 0.0582(13) Uani 1 1 d .
O5 O 0.9756(8) 0.6781(5) 0.8962(6) 0.0787(18) Uani 1 1 d .
O6 O 0.9339(7) 0.2818(5) 0.8946(5) 0.0655(15) Uani 1 1 d .
O7 O 0.6954(11) 0.5519(10) 0.6967(9) 0.131(2) Uani 1 1 d U
N1 N 0.407(3) 0.145(2) 0.654(2) 0.141(8) Uani 0.50 1 d PDU
N2 N 1.323(4) 0.408(3) 0.7428(13) 0.185(13) Uani 0.50 1 d PDU
N3 N 1.040(3) 0.907(3) 1.229(3) 0.164(10) Uani 0.50 1 d PU
N4 N 0.9366(10) 0.5717(7) 0.6433(7) 0.079(2) Uani 1 1 d .
N5 N 1.0189(15) 0.6838(13) 0.5138(12) 0.134(2) Uani 1 1 d U
C1 C 0.6900(8) 0.2416(7) 0.6457(7) 0.0586(19) Uani 1 1 d .
C2 C 0.5908(10) 0.1164(8) 0.5705(8) 0.071(2) Uani 1 1 d .
C3 C 0.6315(12) 0.0446(10) 0.4934(11) 0.108(4) Uani 1 1 d .
H3 H 0.7222 0.0744 0.4905 0.129 Uiso 1 1 calc R
C4 C 0.4602(12) 0.0719(10) 0.5805(11) 0.105(4) Uani 1 1 d D
C5 C 1.2042(8) 0.4891(7) 0.9175(8) 0.0550(18) Uani 1 1 d .
C6 C 1.3574(8) 0.4962(8) 0.9591(7) 0.0571(18) Uani 1 1 d .
C7 C 1.4107(11) 0.4536(16) 0.8756(9) 0.113(5) Uani 1 1 d D
C8 C 1.4434(11) 0.5407(14) 1.0798(10) 0.116(5) Uani 1 1 d .
H8 H 1.4060 0.5689 1.1365 0.139 Uiso 1 1 calc R
C9 C 1.0188(11) 0.7474(7) 1.0027(8) 0.067(2) Uani 1 1 d .
C10 C 1.0078(10) 0.8808(7) 1.0015(7) 0.068(2) Uani 1 1 d .
C11 C 0.9774(18) 0.9244(9) 0.8933(9) 0.122(5) Uani 1 1 d .
H11 H 0.9644 0.8731 0.8191 0.147 Uiso 1 1 calc R
C12 C 1.0349(16) 0.9579(9) 1.1104(9) 0.107(4) Uani 1 1 d .
C13 C 0.841(2) 0.6303(18) 0.5799(17) 0.134(3) Uani 1 1 d U
C14 C 0.8817(18) 0.6993(16) 0.4945(15) 0.137(2) Uani 1 1 d U
H14 H 0.8324 0.7429 0.4404 0.164 Uiso 1 1 calc R
C15 C 1.0492(18) 0.6094(15) 0.6008(15) 0.129(3) Uani 1 1 d U
H15 H 1.1330 0.5871 0.6278 0.155 Uiso 1 1 calc R
C16 C 0.7139(19) 0.6130(16) 0.6057(16) 0.137(3) Uani 1 1 d U

loop_
_atom_site_aniso_label
_atom_site_aniso_U_11
_atom_site_aniso_U_22
_atom_site_aniso_U_33
_atom_site_aniso_U_23
_atom_site_aniso_U_13
_atom_site_aniso_U_12
Eu01 0.0411(3) 0.0337(2) 0.0545(3) -0.00159(16) 0.01211(17) 0.01008(16)
O1 0.071(4) 0.066(4) 0.064(3) -0.015(3) 0.025(3) -0.005(3)
O2 0.058(4) 0.064(4) 0.096(4) -0.028(3) 0.026(3) -0.007(3)
O3 0.041(3) 0.097(4) 0.053(3) 0.005(3) 0.014(2) 0.016(3)
O4 0.047(3) 0.054(3) 0.074(3) -0.002(2) 0.029(3) 0.014(2)
O5 0.123(6) 0.036(3) 0.073(4) 0.004(3) 0.031(4) 0.029(3)
O6 0.092(4) 0.034(3) 0.069(3) 0.011(2) 0.024(3) 0.024(3)
O7 0.127(3) 0.129(3) 0.135(3) 0.030(2) 0.046(2) 0.0407(18)
N1 0.140(8) 0.141(8) 0.141(8) 0.027(3) 0.053(4) 0.043(3)
N2 0.185(13) 0.186(13) 0.185(13) 0.036(3) 0.069(5) 0.057(5)
N3 0.165(10) 0.164(10) 0.163(10) 0.032(3) 0.061(4) 0.050(4)
N4 0.101(6) 0.074(5) 0.075(5) 0.019(4) 0.036(5) 0.040(5)
N5 0.136(3) 0.134(3) 0.133(3) 0.0291(19) 0.051(2) 0.0409(19)
C1 0.042(4) 0.054(5) 0.064(5) -0.011(3) 0.016(4) 0.000(3)
C2 0.067(5) 0.051(5) 0.075(5) -0.016(4) 0.028(4) -0.003(4)
C3 0.081(7) 0.083(7) 0.117(8) -0.049(6) 0.044(6) -0.030(6)
C4 0.084(7) 0.084(7) 0.111(8) -0.043(6) 0.046(6) -0.022(6)
C5 0.048(4) 0.053(4) 0.072(5) 0.010(4) 0.028(4) 0.021(3)
C6 0.042(4) 0.069(5) 0.058(4) -0.001(3) 0.019(3) 0.018(4)
C7 0.053(6) 0.212(15) 0.061(6) -0.025(7) 0.010(4) 0.053(8)
C8 0.053(6) 0.212(15) 0.075(6) -0.023(7) 0.027(5) 0.042(7)
C9 0.095(7) 0.030(4) 0.073(6) 0.003(4) 0.030(5) 0.015(4)
C10 0.101(7) 0.037(4) 0.057(4) 0.000(3) 0.023(4) 0.022(4)
C11 0.253(17) 0.047(5) 0.060(5) 0.002(4) 0.042(8) 0.062(8)
C12 0.186(13) 0.047(5) 0.068(6) 0.005(4) 0.021(7) 0.039(7)
C13 0.135(3) 0.134(4) 0.134(3) 0.028(2) 0.050(2) 0.0408(18)
C14 0.137(3) 0.137(3) 0.136(3) 0.031(2) 0.050(2) 0.0423(18)
C15 0.129(4) 0.129(4) 0.128(4) 0.025(2) 0.0496(19) 0.038(2)
C16 0.137(3) 0.138(4) 0.136(3) 0.030(2) 0.051(2) 0.0419(19)

loop_
_atom_type_symbol
_atom_type_description
_atom_type_scat_dispersion_real
_atom_type_scat_dispersion_imag
_atom_type_scat_source
C C 0.0033 0.0016 'International Tables Vol C Tables 4.2.6.8 and 6.1.1.4'
H H 0.0000 0.0000 'International Tables Vol C Tables 4.2.6.8 and 6.1.1.4'
N N 0.0061 0.0033 'International Tables Vol C Tables 4.2.6.8 and 6.1.1.4'
O O 0.0106 0.0060 'International Tables Vol C Tables 4.2.6.8 and 6.1.1.4'
Eu Eu -0.1578 3.6682 'International Tables Vol C Tables 4.2.6.8 and 6.1.1.4'

loop_
_geom_angle_atom_site_label_1
_geom_angle_atom_site_label_2
_geom_angle_atom_site_label_3
_geom_angle
_geom_angle_site_symmetry_1
_geom_angle_site_symmetry_3
O5 Eu01 O4 75.2(2) . 2_767
O5 Eu01 O6 135.6(2) . .
O4 Eu01 O6 76.36(18) 2_767 .
O5 Eu01 O3 93.4(2) . .
O4 Eu01 O3 126.17(18) 2_767 .
O6 Eu01 O3 77.0(2) . .
O5 Eu01 O2 134.9(2) . .
O4 Eu01 O2 83.2(2) 2_767 .
O6 Eu01 O2 73.3(2) . .
O3 Eu01 O2 130.8(2) . .
O5 Eu01 O1 148.0(2) . .
O4 Eu01 O1 132.35(19) 2_767 .
O6 Eu01 O1 74.4(2) . .
O3 Eu01 O1 82.1(2) . .
O2 Eu01 O1 52.7(2) . .
O5 Eu01 N4 72.5(2) . .
O4 Eu01 N4 144.8(2) 2_767 .
O6 Eu01 N4 138.1(2) . .
O3 Eu01 N4 69.9(2) . .
O2 Eu01 N4 110.4(3) . .
O1 Eu01 N4 76.2(2) . .
O5 Eu01 O7 72.3(3) . .
O4 Eu01 O7 92.4(3) 2_767 .
O6 Eu01 O7 142.1(3) . .
O3 Eu01 O7 134.6(3) . .
O2 Eu01 O7 69.5(3) . .
O1 Eu01 O7 88.4(3) . .
N4 Eu01 O7 64.8(3) . .
O5 Eu01 O4 71.2(2) . .
O4 Eu01 O4 76.16(17) 2_767 .
O6 Eu01 O4 69.38(18) . .
O3 Eu01 O4 50.79(16) . .
O2 Eu01 O4 140.6(2) . .
O1 Eu01 O4 125.09(19) . .
N4 Eu01 O4 105.8(2) . .
O7 Eu01 O4 143.4(3) . .
O5 Eu01 C1 151.7(2) . .
O4 Eu01 C1 107.4(2) 2_767 .
O6 Eu01 C1 70.2(2) . .
O3 Eu01 C1 106.1(2) . .
O2 Eu01 C1 26.3(2) . .
O1 Eu01 C1 26.5(2) . .
N4 Eu01 C1 94.9(3) . .
O7 Eu01 C1 79.4(3) . .
O4 Eu01 C1 137.1(2) . .
O5 Eu01 C5 83.2(2) . .
O4 Eu01 C5 101.4(2) 2_767 .
O6 Eu01 C5 69.9(2) . .
O3 Eu01 C5 24.93(19) . .
O2 Eu01 C5 140.5(2) . .
O1 Eu01 C5 102.8(2) . .
N4 Eu01 C5 88.4(3) . .
O7 Eu01 C5 147.8(3) . .
O4 Eu01 C5 25.94(18) . .
C1 Eu01 C5 122.5(2) . .
O5 Eu01 Eu01 68.31(15) . 2_767
O4 Eu01 Eu01 40.90(13) 2_767 2_767
O6 Eu01 Eu01 67.81(13) . 2_767
O3 Eu01 Eu01 85.68(13) . 2_767
O2 Eu01 Eu01 116.78(17) . 2_767
O1 Eu01 Eu01 142.01(16) . 2_767
N4 Eu01 Eu01 132.0(2) . 2_767
O7 Eu01 Eu01 124.5(2) . 2_767
O4 Eu01 Eu01 35.26(10) . 2_767
C1 Eu01 Eu01 132.17(17) . 2_767
C5 Eu01 Eu01 60.76(15) . 2_767
C1 O1 Eu01 93.4(4) . .
C1 O2 Eu01 94.0(5) . .
C5 O3 Eu01 101.1(4) . .
C5 O4 Eu01 161.9(5) . 2_767
C5 O4 Eu01 88.5(4) . .
Eu01 O4 Eu01 103.84(17) 2_767 .
C9 O5 Eu01 136.6(5) . .
C9 O6 Eu01 138.5(5) 2_767 .
C16 O7 Eu01 117.0(9) . .
C13 N4 C15 103.1(11) . .
C13 N4 Eu01 120.2(9) . .
C15 N4 Eu01 136.0(8) . .
C15 N5 C14 110.1(14) . .
O2 C1 O1 119.4(7) . .
O2 C1 C2 119.8(7) . .
O1 C1 C2 120.7(7) . .
O2 C1 Eu01 59.6(4) . .
O1 C1 Eu01 60.1(4) . .
C2 C1 Eu01 171.9(7) . .
C4 C2 C3 120.1(8) . .
C4 C2 C1 119.6(8) . .
C3 C2 C1 120.2(8) . .
C2 C3 C4 121.7(10) . 2_656
C2 C3 H3 119.2 . .
C4 C3 H3 119.2 2_656 .
C2 C4 C3 118.1(9) . 2_656
C2 C4 N1 123.2(14) . .
C3 C4 N1 118.4(14) 2_656 .
O3 C5 O4 119.2(7) . .
O3 C5 C6 121.4(7) . .
O4 C5 C6 119.2(7) . .
O3 C5 Eu01 54.0(4) . .
O4 C5 Eu01 65.5(4) . .
C6 C5 Eu01 175.1(5) . .
C8 C6 C7 119.5(8) . .
C8 C6 C5 120.1(7) . .
C7 C6 C5 120.4(8) . .
C6 C7 C8 118.5(9) . 2_867
C6 C7 N2 121.4(18) . .
C8 C7 N2 120.0(19) 2_867 .
C6 C8 C7 122.0(9) . 2_867
C6 C8 H8 119.0 . .
C7 C8 H8 119.0 2_867 .
O6 C9 O5 126.5(7) 2_767 .
O6 C9 C10 118.0(7) 2_767 .
O5 C9 C10 115.5(7) . .
C11 C10 C12 119.0(8) . .
C11 C10 C9 120.7(7) . .
C12 C10 C9 120.2(8) . .
C10 C11 C12 121.8(8) . 2_777
C10 C11 H11 119.1 . .
C12 C11 H11 119.1 2_777 .
C10 C12 C11 119.1(9) . 2_777
C10 C12 N3 120.7(14) . .
C11 C12 N3 118.3(14) 2_777 .
N4 C13 C14 115.1(15) . .
N4 C13 C16 117.1(15) . .
C14 C13 C16 127.9(17) . .
C13 C14 N5 101.1(14) . .
C13 C14 H14 129.5 . .
N5 C14 H14 129.5 . .
N5 C15 N4 110.6(14) . .
N5 C15 H15 124.7 . .
N4 C15 H15 124.7 . .
O7 C16 C13 120.7(15) . .

loop_
_geom_bond_atom_site_label_1
_geom_bond_atom_site_label_2
_geom_bond_distance
_geom_bond_site_symmetry_2
Eu01 O5 2.356(5) .
Eu01 O4 2.359(5) 2_767
Eu01 O6 2.369(5) .
Eu01 O3 2.422(5) .
Eu01 O2 2.458(6) .
Eu01 O1 2.468(5) .
Eu01 N4 2.515(8) .
Eu01 O7 2.590(10) .
Eu01 O4 2.675(5) .
Eu01 C1 2.842(7) .
Eu01 C5 2.938(7) .
Eu01 Eu01 3.9665(8) 2_767
O1 C1 1.269(9) .
O2 C1 1.264(9) .
O3 C5 1.262(9) .
O4 C5 1.286(8) .
O4 Eu01 2.359(5) 2_767
O5 C9 1.255(10) .
O6 C9 1.228(10) 2_767
O7 C16 1.344(17) .
N1 C4 1.452(5) .
N2 C7 1.449(5) .
N3 C12 1.52(3) .
N4 C13 1.377(19) .
N4 C15 1.399(16) .
N5 C15 1.373(18) .
N5 C14 1.428(19) .
C1 C2 1.493(11) .
C2 C4 1.370(13) .
C2 C3 1.379(13) .
C3 C4 1.400(13) 2_656
C3 H3 0.9300 .
C4 C3 1.400(13) 2_656
C5 C6 1.480(10) .
C6 C8 1.334(12) .
C6 C7 1.363(12) .
C7 C8 1.412(14) 2_867
C8 C7 1.412(14) 2_867
C8 H8 0.9300 .
C9 O6 1.228(10) 2_767
C9 C10 1.539(10) .
C10 C11 1.347(12) .
C10 C12 1.351(12) .
C11 C12 1.368(13) 2_777
C11 H11 0.9300 .
C12 C11 1.368(13) 2_777
C13 C14 1.41(2) .
C13 C16 1.42(2) .
C14 H14 0.9300 .
C15 H15 0.9300 .

loop_
_platon_squeeze_void_nr
_platon_squeeze_void_average_x
_platon_squeeze_void_average_y
_platon_squeeze_void_average_z
_platon_squeeze_void_volume
_platon_squeeze_void_count_electrons
_platon_squeeze_void_content
1 -0.160 0.000 0.340 428 62 ' '
